data_7720490
loop_
_publ_author_name
'Pattnaik, Archana Kumari'
'Behera, Gobinda Chandra'

_publ_section_title
;
 From discrete to polymeric assemblies: exploring supramolecular
 structural diversity in transition metal phosphinates with N-donor
 ligands.
;
_journal_issue 2
_journal_name_full 'Dalton transactions (Cambridge, England : 2003)'
_journal_page_first 694
_journal_page_last 709
_journal_paper_doi 10.1039/d5dt01622c
_journal_volume 55
_journal_year 2026
_chemical_formula_sum 'C34 H34 Co N2 O7 P2'
_chemical_formula_weight 703.50
_space_group_crystal_system monoclinic
_space_group_IT_number 14
_space_group_name_Hall '-P 2ybc'
_space_group_name_H-M_alt 'P 1 21/c 1'
_atom_sites_solution_hydrogens mixed
_audit_creation_method SHELXL-2018/3
_audit_update_record
;
2025-09-09 deposited with the CCDC.	2025-12-01 downloaded from the CCDC.
;
_cell_angle_alpha 90
_cell_angle_beta 119.306(4)
_cell_angle_gamma 90
_cell_formula_units_Z 4
_cell_length_a 11.4798(13)
_cell_length_b 27.409(4)
_cell_length_c 11.5762(14)
_cell_measurement_reflns_used 8484
_cell_measurement_temperature 100(2)
_cell_measurement_theta_max 26.78
_cell_measurement_theta_min 2.52
_cell_volume 3176.3(7)
_computing_cell_refinement 'Bruker SAINT'
_computing_data_collection 'Bruker APEX2'
_computing_data_reduction 'Bruker SAINT'
_computing_molecular_graphics 'Bruker SHELXTL'
_computing_publication_material 'Bruker SHELXTL'
_computing_structure_refinement 'SHELXL-2018/3 (Sheldrick, 2018)'
_computing_structure_solution 'SHELXT 2018/2 (Sheldrick, 2018)'
_diffrn_ambient_temperature 100(2)
_diffrn_measured_fraction_theta_full 0.998
_diffrn_measured_fraction_theta_max 0.991
_diffrn_measurement_device_type 'Bruker APEX-II CCD'
_diffrn_measurement_method '\f and \w scans'
_diffrn_radiation_type MoK\a
_diffrn_radiation_wavelength 0.71073
_diffrn_reflns_av_R_equivalents 0.1235
_diffrn_reflns_av_unetI/netI 0.0782
_diffrn_reflns_Laue_measured_fraction_full 0.998
_diffrn_reflns_Laue_measured_fraction_max 0.991
_diffrn_reflns_limit_h_max 15
_diffrn_reflns_limit_h_min -13
_diffrn_reflns_limit_k_max 36
_diffrn_reflns_limit_k_min -36
_diffrn_reflns_limit_l_max 15
_diffrn_reflns_limit_l_min -15
_diffrn_reflns_number 59751
_diffrn_reflns_point_group_measured_fraction_full 0.998
_diffrn_reflns_point_group_measured_fraction_max 0.991
_diffrn_reflns_theta_full 25.242
_diffrn_reflns_theta_max 28.393
_diffrn_reflns_theta_min 2.506
_exptl_absorpt_coefficient_mu 0.694
_exptl_absorpt_correction_type none
_exptl_absorpt_process_details
;
 SADABS 2016/2: Krause, L., Herbst-Irmer, R., Sheldrick G.M. & Stalke D.,
 J. Appl. Cryst. 48 (2015) 3-10
;
_exptl_crystal_colour pink
_exptl_crystal_density_diffrn 1.471
_exptl_crystal_description plate
_exptl_crystal_F_000 1460
_exptl_crystal_size_max 0.29
_exptl_crystal_size_mid 0.23
_exptl_crystal_size_min 0.18
_refine_diff_density_max 0.540
_refine_diff_density_min -0.657
_refine_diff_density_rms 0.103
_refine_ls_extinction_method none
_refine_ls_goodness_of_fit_ref 1.112
_refine_ls_hydrogen_treatment mixed
_refine_ls_matrix_type full
_refine_ls_number_parameters 433
_refine_ls_number_reflns 7896
_refine_ls_number_restraints 0
_refine_ls_restrained_S_all 1.112
_refine_ls_R_factor_all 0.1013
_refine_ls_R_factor_gt 0.0500
_refine_ls_shift/su_max 0.000
_refine_ls_shift/su_mean 0.000
_refine_ls_structure_factor_coef Fsqd
_refine_ls_weighting_details 'w=1/[\s^2^(Fo^2^)+(0.0320P)^2^+3.8669P] where P=(Fo^2^+2Fc^2^)/3'
_refine_ls_weighting_scheme calc
_refine_ls_wR_factor_gt 0.0966
_refine_ls_wR_factor_ref 0.1226
_reflns_Friedel_coverage 0.000
_reflns_number_gt 5297
_reflns_number_total 7896
_reflns_threshold_expression 'I > 2\s(I)'
_cod_data_source_file d5dt01622c2.cif
_cod_data_source_block 4_a
_cod_original_sg_symbol_H-M 'P 21/c'
_cod_database_code 7720490
_shelx_shelxl_version_number 2018/3
_shelx_space_group_comment
;
The symmetry employed for this shelxl refinement is uniquely defined
by the following loop, which should always be used as a source of
symmetry information in preference to the above space-group names.
They are only intended as comments.
;

loop_
_space_group_symop_operation_xyz
'x, y, z'
'-x, y+1/2, -z+1/2'
'-x, -y, -z'
'x, -y-1/2, z-1/2'

loop_
_atom_site_label
_atom_site_type_symbol
_atom_site_fract_x
_atom_site_fract_y
_atom_site_fract_z
_atom_site_U_iso_or_equiv
_atom_site_adp_type
_atom_site_occupancy
_atom_site_site_symmetry_order
_atom_site_calc_flag
_atom_site_refinement_flags_posn
_atom_site_refinement_flags_adp
_atom_site_refinement_flags_occupancy
_atom_site_disorder_assembly
_atom_site_disorder_group
Co1 Co 0.79186(4) 0.29626(2) 0.59861(4) 0.01364(11) Uani 1 1 d . . . . .
P1 P 0.90142(8) 0.35008(3) 0.90939(7) 0.01404(16) Uani 1 1 d . . . . .
O1 O 0.8259(2) 0.32671(7) 0.9714(2) 0.0181(4) Uani 1 1 d . . . . .
N1 N 0.6031(2) 0.29638(8) 0.5973(2) 0.0149(5) Uani 1 1 d . . . . .
C1 C 0.6520(3) 0.43249(11) 0.3155(3) 0.0220(7) Uani 1 1 d . . . . .
O2 O 0.8839(2) 0.32781(7) 0.78299(19) 0.0161(4) Uani 1 1 d . . . . .
P2 P 0.75002(8) 0.37730(3) 0.37282(8) 0.01608(17) Uani 1 1 d . . . . .
N2 N -0.0159(2) 0.29190(8) 0.5997(2) 0.0163(5) Uani 1 1 d . . . . .
C2 C 0.5859(3) 0.45079(12) 0.3804(4) 0.0298(8) Uani 1 1 d . . . . .
H2 H 0.588944 0.433374 0.452725 0.036 Uiso 1 1 calc R U . . .
O3 O 0.8322(2) 0.22361(7) 0.6718(2) 0.0173(4) Uani 1 1 d . . . . .
H3A H 0.842(3) 0.2041(12) 0.614(4) 0.026 Uiso 1 1 d . U . . .
H3B H 0.788(4) 0.2059(12) 0.692(4) 0.026 Uiso 1 1 d . U . . .
C3 C 0.5156(4) 0.49455(15) 0.3392(5) 0.0478(11) Uani 1 1 d . . . . .
H3 H 0.469927 0.506622 0.383104 0.057 Uiso 1 1 calc R U . . .
C4 C 0.5117(4) 0.52027(14) 0.2361(5) 0.0535(13) Uani 1 1 d . . . . .
H4 H 0.463946 0.550172 0.208959 0.064 Uiso 1 1 calc R U . . .
O4 O 0.7427(2) 0.36052(7) 0.4936(2) 0.0168(4) Uani 1 1 d . . . . .
C5 C 0.5771(4) 0.50275(13) 0.1718(4) 0.0466(12) Uani 1 1 d . . . . .
H5 H 0.574708 0.520859 0.100687 0.056 Uiso 1 1 calc R U . . .
O5 O 0.6864(2) 0.26045(8) 0.4063(2) 0.0175(4) Uani 1 1 d . . . . .
H5A H 0.723(3) 0.2327(13) 0.404(3) 0.026 Uiso 1 1 d . U . . .
H5B H 0.678(3) 0.2789(13) 0.343(4) 0.026 Uiso 1 1 d . U . . .
C6 C 0.6467(4) 0.45878(12) 0.2098(3) 0.0318(8) Uani 1 1 d . . . . .
H6 H 0.690352 0.446737 0.163899 0.038 Uiso 1 1 calc R U . . .
O6 O 0.7065(2) 0.34082(7) 0.2613(2) 0.0193(5) Uani 1 1 d . . . . .
C7 C 0.9170(3) 0.39806(11) 0.4213(3) 0.0206(7) Uani 1 1 d . . . . .
O7 O 0.5771(3) 0.36135(10) -0.0236(3) 0.0347(6) Uani 1 1 d . . . . .
H7B H 0.611(4) 0.3575(15) 0.066(5) 0.052 Uiso 1 1 d . U . . .
H7A H 0.649(4) 0.3544(15) -0.035(4) 0.052 Uiso 1 1 d . U . . .
C8 C 0.9872(4) 0.42423(19) 0.5360(4) 0.0546(13) Uani 1 1 d . . . . .
H8 H 0.947090 0.431246 0.589041 0.066 Uiso 1 1 calc R U . . .
C9 C 1.1162(5) 0.4407(2) 0.5761(4) 0.0702(17) Uani 1 1 d . . . . .
H9 H 1.163617 0.458331 0.656714 0.084 Uiso 1 1 calc R U . . .
C10 C 1.1742(4) 0.43183(16) 0.5008(4) 0.0463(11) Uani 1 1 d . . . . .
H10 H 1.261934 0.443390 0.528046 0.056 Uiso 1 1 calc R U . . .
C11 C 1.1069(4) 0.40643(14) 0.3867(5) 0.0495(12) Uani 1 1 d . . . . .
H11 H 1.147453 0.400340 0.333574 0.059 Uiso 1 1 calc R U . . .
C13 C 0.8591(3) 0.41385(10) 0.8818(3) 0.0167(6) Uani 1 1 d . . . . .
C14 C 0.8358(3) 0.43568(11) 0.7640(3) 0.0222(7) Uani 1 1 d . . . . .
H14 H 0.834034 0.416428 0.694955 0.027 Uiso 1 1 calc R U . . .
C15 C 0.8152(4) 0.48575(11) 0.7476(3) 0.0291(8) Uani 1 1 d . . . . .
H15 H 0.800887 0.500782 0.667743 0.035 Uiso 1 1 calc R U . . .
C16 C 0.8154(4) 0.51368(12) 0.8467(4) 0.0311(8) Uani 1 1 d . . . . .
H16 H 0.801704 0.547912 0.834963 0.037 Uiso 1 1 calc R U . . .
C17 C 0.8355(4) 0.49232(12) 0.9626(4) 0.0299(8) Uani 1 1 d . . . . .
H17 H 0.834310 0.511688 1.030049 0.036 Uiso 1 1 calc R U . . .
C18 C 0.8574(3) 0.44234(11) 0.9806(3) 0.0225(7) Uani 1 1 d . . . . .
H18 H 0.871232 0.427565 1.060630 0.027 Uiso 1 1 calc R U . . .
C19 C 1.0787(3) 0.35064(10) 1.0270(3) 0.0169(6) Uani 1 1 d . . . . .
C20 C 1.1304(3) 0.32875(11) 1.1508(3) 0.0240(7) Uani 1 1 d . . . . .
H20 H 1.071931 0.313728 1.176379 0.029 Uiso 1 1 calc R U . . .
C21 C 1.2672(3) 0.32876(12) 1.2372(3) 0.0291(8) Uani 1 1 d . . . . .
H21 H 1.301568 0.313846 1.321748 0.035 Uiso 1 1 calc R U . . .
C22 C 1.3537(3) 0.35015(12) 1.2017(4) 0.0302(8) Uani 1 1 d . . . . .
H22 H 1.447223 0.349371 1.261025 0.036 Uiso 1 1 calc R U . . .
C23 C 1.3047(3) 0.37280(12) 1.0797(4) 0.0273(8) Uani 1 1 d . . . . .
H23 H 1.364082 0.387968 1.055528 0.033 Uiso 1 1 calc R U . . .
C24 C 1.1680(3) 0.37315(11) 0.9930(3) 0.0220(7) Uani 1 1 d . . . . .
H24 H 1.134230 0.388801 0.909455 0.026 Uiso 1 1 calc R U . . .
C25 C 0.5201(3) 0.25800(10) 0.5518(3) 0.0164(6) Uani 1 1 d . . . . .
H25 H 0.545258 0.230781 0.518154 0.020 Uiso 1 1 calc R U . . .
C26 C 0.3995(3) 0.25617(10) 0.5517(3) 0.0170(6) Uani 1 1 d . . . . .
H26 H 0.343451 0.228363 0.517340 0.020 Uiso 1 1 calc R U . . .
C27 C 0.3604(3) 0.29522(10) 0.6022(3) 0.0144(6) Uani 1 1 d . . . . .
C28 C 0.4462(3) 0.33490(11) 0.6496(3) 0.0192(6) Uani 1 1 d . . . . .
H28 H 0.424284 0.362314 0.685499 0.023 Uiso 1 1 calc R U . . .
C29 C 0.5642(3) 0.33422(11) 0.6443(3) 0.0181(6) Uani 1 1 d . . . . .
H29 H 0.620677 0.362016 0.675506 0.022 Uiso 1 1 calc R U . . .
C30 C 0.2309(3) 0.29428(10) 0.6021(3) 0.0151(6) Uani 1 1 d . . . . .
C31 C 0.2193(3) 0.30996(11) 0.7106(3) 0.0213(7) Uani 1 1 d . . . . .
H31 H 0.295152 0.322085 0.787540 0.026 Uiso 1 1 calc R U . . .
C32 C 0.0963(3) 0.30768(12) 0.7051(3) 0.0222(7) Uani 1 1 d . . . . .
H32 H 0.091096 0.317960 0.780760 0.027 Uiso 1 1 calc R U . . .
C33 C -0.0035(3) 0.27690(10) 0.4960(3) 0.0169(6) Uani 1 1 d . . . . .
H33 H -0.081159 0.265405 0.419744 0.020 Uiso 1 1 calc R U . . .
C34 C 0.1160(3) 0.27719(11) 0.4937(3) 0.0177(6) Uani 1 1 d . . . . .
H34 H 0.119044 0.265675 0.417835 0.021 Uiso 1 1 calc R U . . .
C12 C 0.9788(4) 0.38914(13) 0.3465(4) 0.0373(9) Uani 1 1 d . . . . .
H12 H 0.933078 0.370979 0.266639 0.045 Uiso 1 1 calc R U . . .

loop_
_atom_site_aniso_label
_atom_site_aniso_U_11
_atom_site_aniso_U_22
_atom_site_aniso_U_33
_atom_site_aniso_U_23
_atom_site_aniso_U_13
_atom_site_aniso_U_12
Co1 0.0118(2) 0.01695(19) 0.0119(2) -0.00073(16) 0.00556(17) -0.00055(16)
P1 0.0138(4) 0.0155(3) 0.0122(4) -0.0013(3) 0.0059(3) -0.0009(3)
O1 0.0196(11) 0.0205(10) 0.0175(11) 0.0019(9) 0.0117(10) -0.0010(9)
N1 0.0135(13) 0.0188(12) 0.0109(12) 0.0000(10) 0.0048(11) -0.0006(10)
C1 0.0181(16) 0.0202(15) 0.0153(16) -0.0007(12) -0.0014(14) -0.0018(12)
O2 0.0157(11) 0.0190(10) 0.0129(11) -0.0020(8) 0.0064(9) -0.0009(8)
P2 0.0169(4) 0.0170(4) 0.0134(4) 0.0002(3) 0.0066(3) -0.0006(3)
N2 0.0154(13) 0.0175(12) 0.0157(13) -0.0006(10) 0.0073(11) 0.0003(10)
C2 0.0183(18) 0.0312(18) 0.029(2) -0.0079(15) 0.0034(16) 0.0026(14)
O3 0.0187(12) 0.0179(10) 0.0193(12) 0.0008(9) 0.0124(10) 0.0014(9)
C3 0.029(2) 0.038(2) 0.052(3) -0.014(2) 0.001(2) 0.0122(18)
C4 0.037(3) 0.026(2) 0.049(3) -0.0070(19) -0.016(2) 0.0120(18)
O4 0.0194(11) 0.0167(10) 0.0150(11) 0.0012(8) 0.0089(10) -0.0003(8)
C5 0.050(3) 0.0208(18) 0.028(2) 0.0065(15) -0.013(2) -0.0079(17)
O5 0.0168(12) 0.0194(11) 0.0158(11) 0.0004(9) 0.0076(10) 0.0014(9)
C6 0.036(2) 0.0256(17) 0.0202(18) 0.0021(14) 0.0028(17) -0.0044(15)
O6 0.0224(12) 0.0199(10) 0.0147(11) -0.0002(8) 0.0084(10) -0.0021(9)
C7 0.0202(17) 0.0209(15) 0.0196(17) 0.0064(13) 0.0090(14) 0.0004(13)
O7 0.0303(15) 0.0454(15) 0.0252(14) 0.0034(12) 0.0112(13) 0.0074(12)
C8 0.037(2) 0.104(4) 0.028(2) -0.020(2) 0.020(2) -0.040(2)
C9 0.048(3) 0.124(5) 0.026(2) -0.008(3) 0.009(2) -0.055(3)
C10 0.021(2) 0.054(3) 0.055(3) 0.027(2) 0.012(2) -0.0066(18)
C11 0.048(3) 0.035(2) 0.091(4) -0.008(2) 0.053(3) -0.0128(19)
C13 0.0112(15) 0.0187(14) 0.0164(16) -0.0029(12) 0.0038(13) -0.0022(11)
C14 0.0227(17) 0.0200(15) 0.0215(17) -0.0017(13) 0.0089(15) -0.0013(13)
C15 0.034(2) 0.0208(16) 0.0241(19) 0.0046(14) 0.0079(17) 0.0018(14)
C16 0.032(2) 0.0158(15) 0.033(2) -0.0026(14) 0.0058(17) 0.0021(14)
C17 0.029(2) 0.0244(17) 0.027(2) -0.0102(14) 0.0064(17) 0.0020(14)
C18 0.0226(17) 0.0239(16) 0.0168(16) -0.0051(13) 0.0063(15) 0.0001(13)
C19 0.0164(16) 0.0157(14) 0.0170(16) -0.0044(12) 0.0069(13) 0.0000(11)
C20 0.0237(18) 0.0241(16) 0.0205(17) -0.0030(13) 0.0078(15) -0.0014(13)
C21 0.0238(19) 0.0314(18) 0.0178(18) -0.0022(14) -0.0009(15) 0.0024(14)
C22 0.0154(17) 0.0287(18) 0.033(2) -0.0085(15) 0.0010(16) 0.0033(14)
C23 0.0194(17) 0.0229(16) 0.039(2) -0.0077(15) 0.0142(17) -0.0052(13)
C24 0.0227(17) 0.0168(14) 0.0261(18) -0.0040(13) 0.0117(15) -0.0021(13)
C25 0.0165(16) 0.0165(14) 0.0160(16) -0.0006(12) 0.0079(14) 0.0000(12)
C26 0.0170(16) 0.0186(14) 0.0151(16) 0.0007(12) 0.0077(14) -0.0005(12)
C27 0.0125(15) 0.0195(14) 0.0109(14) 0.0023(11) 0.0056(12) 0.0016(11)
C28 0.0172(16) 0.0211(15) 0.0206(17) -0.0023(13) 0.0102(14) 0.0006(12)
C29 0.0162(16) 0.0192(14) 0.0174(16) -0.0032(12) 0.0070(14) -0.0030(12)
C30 0.0125(15) 0.0161(13) 0.0158(15) 0.0019(11) 0.0064(13) 0.0004(11)
C31 0.0135(15) 0.0313(17) 0.0181(16) -0.0077(13) 0.0069(14) -0.0026(13)
C32 0.0181(17) 0.0330(18) 0.0168(16) -0.0069(13) 0.0095(14) -0.0019(13)
C33 0.0137(15) 0.0214(14) 0.0135(15) -0.0007(12) 0.0052(13) -0.0019(12)
C34 0.0174(16) 0.0241(15) 0.0122(15) -0.0026(12) 0.0077(14) -0.0014(12)
C12 0.039(2) 0.0304(19) 0.056(3) -0.0154(18) 0.034(2) -0.0153(16)

loop_
_atom_type_symbol
_atom_type_description
_atom_type_scat_dispersion_real
_atom_type_scat_dispersion_imag
_atom_type_scat_source
C C 0.0033 0.0016 'International Tables Vol C Tables 4.2.6.8 and 6.1.1.4'
H H 0.0000 0.0000 'International Tables Vol C Tables 4.2.6.8 and 6.1.1.4'
Co Co 0.3494 0.9721 'International Tables Vol C Tables 4.2.6.8 and 6.1.1.4'
N N 0.0061 0.0033 'International Tables Vol C Tables 4.2.6.8 and 6.1.1.4'
O O 0.0106 0.0060 'International Tables Vol C Tables 4.2.6.8 and 6.1.1.4'
P P 0.1023 0.0942 'International Tables Vol C Tables 4.2.6.8 and 6.1.1.4'

loop_
_geom_angle_atom_site_label_1
_geom_angle_atom_site_label_2
_geom_angle_atom_site_label_3
_geom_angle
_geom_angle_site_symmetry_1
_geom_angle_site_symmetry_3
_geom_angle_publ_flag
O2 Co1 O4 96.11(8) . . ?
O2 Co1 O3 94.56(8) . . ?
O4 Co1 O3 169.11(8) . . ?
O2 Co1 N1 90.60(8) . . ?
O4 Co1 N1 90.58(8) . . ?
O3 Co1 N1 91.51(9) . . ?
O2 Co1 O5 176.55(8) . . ?
O4 Co1 O5 85.84(8) . . ?
O3 Co1 O5 83.62(9) . . ?
N1 Co1 O5 86.52(8) . . ?
O2 Co1 N2 90.73(8) . 1_655 ?
O4 Co1 N2 91.97(8) . 1_655 ?
O3 Co1 N2 85.68(9) . 1_655 ?
N1 Co1 N2 176.98(9) . 1_655 ?
O5 Co1 N2 92.05(8) . 1_655 ?
O2 P1 O1 117.05(12) . . ?
O2 P1 C13 108.99(13) . . ?
O1 P1 C13 109.13(13) . . ?
O2 P1 C19 107.50(12) . . ?
O1 P1 C19 109.91(13) . . ?
C13 P1 C19 103.38(13) . . ?
C25 N1 C29 116.7(2) . . ?
C25 N1 Co1 121.29(19) . . ?
C29 N1 Co1 121.96(19) . . ?
C6 C1 C2 119.0(3) . . ?
C6 C1 P2 120.4(3) . . ?
C2 C1 P2 120.5(3) . . ?
P1 O2 Co1 159.68(13) . . ?
O6 P2 O4 116.34(11) . . ?
O6 P2 C7 109.33(13) . . ?
O4 P2 C7 109.84(13) . . ?
O6 P2 C1 110.72(13) . . ?
O4 P2 C1 106.72(13) . . ?
C7 P2 C1 103.06(14) . . ?
C32 N2 C33 115.9(3) . . ?
C32 N2 Co1 120.13(19) . 1_455 ?
C33 N2 Co1 123.8(2) . 1_455 ?
C3 C2 C1 120.1(4) . . ?
C4 C3 C2 120.5(4) . . ?
C3 C4 C5 119.9(4) . . ?
P2 O4 Co1 133.10(12) . . ?
C4 C5 C6 120.7(4) . . ?
C5 C6 C1 119.7(4) . . ?
C8 C7 C12 117.4(3) . . ?
C8 C7 P2 119.8(3) . . ?
C12 C7 P2 122.7(3) . . ?
C7 C8 C9 121.2(4) . . ?
C10 C9 C8 120.3(4) . . ?
C11 C10 C9 119.7(4) . . ?
C10 C11 C12 120.5(4) . . ?
C14 C13 C18 119.4(3) . . ?
C14 C13 P1 119.8(2) . . ?
C18 C13 P1 120.7(2) . . ?
C15 C14 C13 119.8(3) . . ?
C16 C15 C14 120.2(3) . . ?
C17 C16 C15 120.4(3) . . ?
C16 C17 C18 119.9(3) . . ?
C17 C18 C13 120.2(3) . . ?
C20 C19 C24 118.4(3) . . ?
C20 C19 P1 121.8(2) . . ?
C24 C19 P1 119.8(2) . . ?
C21 C20 C19 120.3(3) . . ?
C22 C21 C20 120.7(3) . . ?
C21 C22 C23 120.2(3) . . ?
C22 C23 C24 119.4(3) . . ?
C23 C24 C19 121.0(3) . . ?
N1 C25 C26 123.1(3) . . ?
C25 C26 C27 119.9(3) . . ?
C28 C27 C26 117.1(3) . . ?
C28 C27 C30 122.0(3) . . ?
C26 C27 C30 120.9(3) . . ?
C29 C28 C27 119.5(3) . . ?
N1 C29 C28 123.7(3) . . ?
C34 C30 C31 116.9(3) . . ?
C34 C30 C27 121.1(3) . . ?
C31 C30 C27 122.0(3) . . ?
C32 C31 C30 119.3(3) . . ?
N2 C32 C31 124.2(3) . . ?
N2 C33 C34 123.7(3) . . ?
C30 C34 C33 119.9(3) . . ?
C7 C12 C11 120.8(4) . . ?

loop_
_geom_bond_atom_site_label_1
_geom_bond_atom_site_label_2
_geom_bond_distance
_geom_bond_site_symmetry_2
_geom_bond_publ_flag
Co1 O2 2.053(2) . ?
Co1 O4 2.0559(19) . ?
Co1 O3 2.124(2) . ?
Co1 N1 2.159(2) . ?
Co1 O5 2.178(2) . ?
Co1 N2 2.204(2) 1_655 ?
P1 O2 1.505(2) . ?
P1 O1 1.512(2) . ?
P1 C13 1.800(3) . ?
P1 C19 1.812(3) . ?
N1 C25 1.342(4) . ?
N1 C29 1.345(4) . ?
C1 C6 1.395(5) . ?
C1 C2 1.396(5) . ?
C1 P2 1.807(3) . ?
P2 O6 1.512(2) . ?
P2 O4 1.513(2) . ?
P2 C7 1.806(3) . ?
N2 C32 1.340(4) . ?
N2 C33 1.341(4) . ?
C2 C3 1.393(5) . ?
C3 C4 1.368(6) . ?
C4 C5 1.377(7) . ?
C5 C6 1.393(5) . ?
C7 C8 1.371(5) . ?
C7 C12 1.384(5) . ?
C8 C9 1.393(5) . ?
C9 C10 1.354(6) . ?
C10 C11 1.352(6) . ?
C11 C12 1.391(5) . ?
C13 C14 1.390(4) . ?
C13 C18 1.393(4) . ?
C14 C15 1.390(4) . ?
C15 C16 1.378(5) . ?
C16 C17 1.376(5) . ?
C17 C18 1.390(4) . ?
C19 C20 1.390(4) . ?
C19 C24 1.408(4) . ?
C20 C21 1.389(5) . ?
C21 C22 1.378(5) . ?
C22 C23 1.385(5) . ?
C23 C24 1.389(5) . ?
C25 C26 1.385(4) . ?
C26 C27 1.395(4) . ?
C27 C28 1.388(4) . ?
C27 C30 1.486(4) . ?
C28 C29 1.386(4) . ?
C30 C34 1.383(4) . ?
C30 C31 1.394(4) . ?
C31 C32 1.383(4) . ?
C33 C34 1.385(4) . ?
